data_4336178
loop_
_publ_author_name
'Petri Sepp\"al\"a'
'Enrique Colacio'
'Antonio J. Mota'
'Reijo Sillanp\"a\"a'

_publ_contact_author_address
;
Department of Chemistry
University of Jyv\"askyl\"a
P.O.Box 35
FI-40014 University of Jyv\"askyl\"a
Finland
;
_publ_contact_author_email resillan@jyu.fi
_publ_contact_author_fax '+358 14 260 1021'
_publ_contact_author_name 'Sillanp\"a\"a, Reijo'
_publ_section_title
;
 Structural Diversity due to Amino Alcohol Ligands Leading to Rare
 \m4-Hydroxo-Bridged Tetranuclear and "Bicapped Cubane" Cores in
 Copper(II) Complexes: A Theoretical and Experimental Magnetostructural
 Study
;
_journal_name_full 'Inorganic Chemistry'
_journal_page_first 11096
_journal_page_last 11109
_journal_paper_doi 10.1021/ic401325b
_journal_volume 52
_journal_year 2013
_chemical_compound_source 'synthesis as described'
_chemical_formula_moiety 'C16 H41 Cu4 N8 Na1 O17'
_chemical_formula_sum 'C16 H41 Cu4 N8 Na O17'
_chemical_formula_weight 894.72
_chemical_name_systematic
;
 ?
;
_space_group_IT_number 86
_symmetry_cell_setting tetragonal
_symmetry_Int_Tables_number 86
_symmetry_space_group_name_Hall '-P 4bc'
_symmetry_space_group_name_H-M 'P 42/n :2'
_atom_sites_solution_hydrogens geom
_atom_sites_solution_primary direct
_atom_sites_solution_secondary difmap
_audit_conform_dict_location ftp://ftp.iucr.org/pub/cif_core.dic
_audit_conform_dict_name cif_core.dic
_audit_conform_dict_version 2.3
_audit_creation_date 2012-06-21T14:44:38-00:00
_audit_creation_method 'WinGX routine CIF_UPDATE'
_cell_angle_alpha 90
_cell_angle_beta 90
_cell_angle_gamma 90
_cell_formula_units_Z 2
_cell_length_a 13.1240(5)
_cell_length_b 13.1240(5)
_cell_length_c 9.4257(2)
_cell_measurement_reflns_used 2132
_cell_measurement_temperature 123(2)
_cell_measurement_theta_max 28.283
_cell_measurement_theta_min 0.407
_cell_measurement_wavelength 0.71073
_cell_volume 1623.48(9)
_computing_cell_refinement 'HKL Scalepack (Otwinowski & Minor 1997)'
_computing_data_collection 'Collect (Bruker AXS BV, 1997-2004)'
_computing_data_reduction 'HKL Denzo and Scalepack (Otwinowski & Minor 1997)'
_computing_molecular_graphics 'DIAMOND (Brandenburg & Putz, 1999)'
_computing_publication_material 'WinGX publication routines (Farrugia, 1999)'
_computing_structure_refinement 'SHELXL-97 (Sheldrick, 2008)'
_computing_structure_solution 'SUPERFLIP (Palatinus & Chapuis, 2007)'
_diffrn_ambient_temperature 123(2)
_diffrn_detector 'CCD plate'
_diffrn_detector_area_resol_mean 9
_diffrn_measured_fraction_theta_full 0.996
_diffrn_measured_fraction_theta_max 0.996
_diffrn_measurement_device '95mm CCD camera on \k-goniostat'
_diffrn_measurement_device_type KappaCCD
_diffrn_measurement_method 'CCD rotation images, thick slices'
_diffrn_orient_matrix_type 'by Bruker AXS Collect from scalepack cell'
_diffrn_orient_matrix_UB_11 -0.16874E-1
_diffrn_orient_matrix_UB_12 0.246746E-1
_diffrn_orient_matrix_UB_13 0.975877E-1
_diffrn_orient_matrix_UB_21 -0.742411E-1
_diffrn_orient_matrix_UB_22 -0.26332E-2
_diffrn_orient_matrix_UB_23 -0.235963E-1
_diffrn_orient_matrix_UB_31 -0.30658E-2
_diffrn_orient_matrix_UB_32 -0.720424E-1
_diffrn_orient_matrix_UB_33 0.342864E-1
_diffrn_radiation_monochromator graphite
_diffrn_radiation_probe x-ray
_diffrn_radiation_type MoK\a
_diffrn_radiation_wavelength 0.71073
_diffrn_reflns_av_R_equivalents 0.0409
_diffrn_reflns_av_unetI/netI 0.0247
_diffrn_reflns_limit_h_max 16
_diffrn_reflns_limit_h_min -16
_diffrn_reflns_limit_k_max 16
_diffrn_reflns_limit_k_min -16
_diffrn_reflns_limit_l_max 11
_diffrn_reflns_limit_l_min -11
_diffrn_reflns_number 16294
_diffrn_reflns_theta_full 25.99
_diffrn_reflns_theta_max 25.99
_diffrn_reflns_theta_min 1.55
_diffrn_source 'Enraf Nonius FR590'
_exptl_absorpt_coefficient_mu 2.68
_exptl_absorpt_correction_T_max 0.7457
_exptl_absorpt_correction_T_min 0.6252
_exptl_absorpt_correction_type multi-scan
_exptl_absorpt_process_details
;
 Bruker (2001). SADABS-2008/1. Bruker AXS Inc., Madison, Wisconsin, USA.
;
_exptl_crystal_colour blue
_exptl_crystal_density_diffrn 1.83
_exptl_crystal_description plate
_exptl_crystal_F_000 912
_exptl_crystal_size_max 0.22
_exptl_crystal_size_mid 0.12
_exptl_crystal_size_min 0.1
_refine_diff_density_max 0.714
_refine_diff_density_min -0.72
_refine_diff_density_rms 0.097
_refine_ls_extinction_method none
_refine_ls_goodness_of_fit_ref 1.043
_refine_ls_hydrogen_treatment mixed
_refine_ls_matrix_type full
_refine_ls_number_parameters 112
_refine_ls_number_reflns 1593
_refine_ls_number_restraints 1
_refine_ls_restrained_S_all 1.043
_refine_ls_R_factor_all 0.0611
_refine_ls_R_factor_gt 0.0522
_refine_ls_shift/su_max 0
_refine_ls_shift/su_mean 0
_refine_ls_structure_factor_coef Fsqd
_refine_ls_weighting_details 'calc w=1/[\s^2^(Fo^2^)+(0.0000P)^2^+9.0160P] where P=(Fo^2^+2Fc^2^)/3'
_refine_ls_weighting_scheme calc
_refine_ls_wR_factor_gt 0.0989
_refine_ls_wR_factor_ref 0.1034
_reflns_number_gt 1419
_reflns_number_total 1593
_reflns_threshold_expression >2\s(I)
_cod_data_source_file ic401325b_si_002_3.cif
_cod_data_source_block import_Complex2
_cod_original_sg_symbol_H-M 'P 42/n'
_cod_database_code 4336178

loop_
_symmetry_equiv_pos_as_xyz
'x, y, z'
'-y, x+1/2, z+1/2'
'-x+1/2, -y+1/2, z'
'y+1/2, -x, z+1/2'
'-x, -y, -z'
'y, -x-1/2, -z-1/2'
'x-1/2, y-1/2, -z'
'-y-1/2, x, -z-1/2'

loop_
_atom_site_label
_atom_site_type_symbol
_atom_site_fract_x
_atom_site_fract_y
_atom_site_fract_z
_atom_site_U_iso_or_equiv
_atom_site_adp_type
_atom_site_occupancy
_atom_site_symmetry_multiplicity
_atom_site_calc_flag
_atom_site_refinement_flags
C1 C 1.0074(6) 0.8790(8) 0.1642(13) 0.084(3) Uani 1 1 d .
H1A H 1.0397 0.9432 0.196 0.101 Uiso 1 1 calc R
H1B H 0.9842 0.8882 0.0651 0.101 Uiso 1 1 calc R
C2 C 1.0871(7) 0.7895(7) 0.1716(10) 0.074(2) Uani 1 1 d .
H2A H 1.1375 0.797 0.0941 0.088 Uiso 1 1 calc R
H2B H 1.124 0.7922 0.2631 0.088 Uiso 1 1 calc R
C3 C 1.0079(7) 0.6770(9) 0.0070(9) 0.083(3) Uani 1 1 d .
H3A H 1.0705 0.6751 -0.0496 0.125 Uiso 1 1 calc R
H3B H 0.9651 0.7338 -0.0247 0.125 Uiso 1 1 calc R
H3C H 0.9706 0.6129 -0.005 0.125 Uiso 1 1 calc R
C4 C 1.0965(8) 0.6084(9) 0.2049(10) 0.094(3) Uani 1 1 d .
H4A H 1.1161 0.6196 0.3039 0.141 Uiso 1 1 calc R
H4B H 1.1578 0.6046 0.1457 0.141 Uiso 1 1 calc R
H4C H 1.0583 0.5444 0.1971 0.141 Uiso 1 1 calc R
Na1 Na 0.75 0.75 0.75 0.077(2) Uani 1 4 d S
Cu1 Cu 0.90364(6) 0.71280(6) 0.26547(7) 0.0403(2) Uani 1 1 d .
N1 N 1.0341(4) 0.6908(4) 0.1579(6) 0.0385(12) Uani 1 1 d .
N2 N 0.9381(4) 0.7134(4) 0.5751(6) 0.0467(14) Uani 1 1 d .
O1 O 0.9248(3) 0.8568(4) 0.2502(6) 0.0536(14) Uani 1 1 d .
O2 O 0.75 0.75 0.2128(10) 0.027(3) Uani 0.5 2 d SPD
O3 O 0.8575(5) 0.7221(6) 0.5117(8) 0.096(2) Uani 1 1 d .
O4 O 0.9408(4) 0.7150(4) 0.7036(4) 0.0571(14) Uani 1 1 d .
O5 O 1.0171(6) 0.6992(5) 0.5050(7) 0.090(2) Uani 1 1 d .
H2O H 0.75 0.75 0.123(2) 0.10(11) Uiso 0.5 2 d SPD

loop_
_atom_site_aniso_label
_atom_site_aniso_U_11
_atom_site_aniso_U_22
_atom_site_aniso_U_33
_atom_site_aniso_U_23
_atom_site_aniso_U_13
_atom_site_aniso_U_12
C1 0.038(4) 0.075(7) 0.139(9) 0.022(6) 0.014(5) -0.007(4)
C2 0.051(5) 0.077(6) 0.093(6) -0.011(6) 0.005(5) 0.000(5)
C3 0.072(6) 0.135(10) 0.043(4) -0.011(5) 0.002(4) 0.009(6)
C4 0.097(7) 0.104(8) 0.082(6) -0.005(6) 0.013(6) 0.072(6)
Na1 0.060(3) 0.060(3) 0.110(6) 0 0 0
Cu1 0.0255(4) 0.0302(4) 0.0651(5) -0.0015(4) 0.0070(4) 0.0035(4)
N1 0.031(3) 0.040(3) 0.045(3) -0.006(2) 0.004(2) -0.002(2)
N2 0.059(4) 0.030(3) 0.051(3) -0.001(3) -0.005(3) 0.001(3)
O1 0.024(2) 0.041(3) 0.096(4) -0.005(3) 0.010(3) -0.0101(19)
O2 0.024(6) 0.026(6) 0.031(11) 0 0 0.004(5)
O3 0.084(5) 0.093(5) 0.111(5) 0.000(5) -0.057(4) -0.004(4)
O4 0.068(3) 0.072(3) 0.032(2) 0.004(3) -0.004(2) 0.003(3)
O5 0.116(6) 0.068(4) 0.087(4) -0.013(4) 0.057(4) -0.007(4)

loop_
_atom_type_symbol
_atom_type_description
_atom_type_scat_dispersion_real
_atom_type_scat_dispersion_imag
_atom_type_scat_source
C C 0.0033 0.0016 'International Tables Vol C Tables 4.2.6.8 and 6.1.1.4'
H H 0 0 'International Tables Vol C Tables 4.2.6.8 and 6.1.1.4'
Cu Cu 0.3201 1.2651 'International Tables Vol C Tables 4.2.6.8 and 6.1.1.4'
N N 0.0061 0.0033 'International Tables Vol C Tables 4.2.6.8 and 6.1.1.4'
Na Na 0.0362 0.0249 'International Tables Vol C Tables 4.2.6.8 and 6.1.1.4'
O O 0.0106 0.006 'International Tables Vol C Tables 4.2.6.8 and 6.1.1.4'

loop_
_geom_angle_atom_site_label_1
_geom_angle_atom_site_label_2
_geom_angle_atom_site_label_3
_geom_angle
_geom_angle_site_symmetry_1
_geom_angle_site_symmetry_3
O1 C1 C2 109.7(7) . .
O1 C1 H1A 109.7 . .
C2 C1 H1A 109.7 . .
O1 C1 H1B 109.7 . .
C2 C1 H1B 109.7 . .
H1A C1 H1B 108.2 . .
N1 C2 C1 109.7(7) . .
N1 C2 H2A 109.7 . .
C1 C2 H2A 109.7 . .
N1 C2 H2B 109.7 . .
C1 C2 H2B 109.7 . .
H2A C2 H2B 108.2 . .
N1 C3 H3A 109.5 . .
N1 C3 H3B 109.5 . .
H3A C3 H3B 109.5 . .
N1 C3 H3C 109.5 . .
H3A C3 H3C 109.5 . .
H3B C3 H3C 109.5 . .
N1 C4 H4A 109.5 . .
N1 C4 H4B 109.5 . .
H4A C4 H4B 109.5 . .
N1 C4 H4C 109.5 . .
H4A C4 H4C 109.5 . .
H4B C4 H4C 109.5 . .
O4 Na1 O4 91.64(3) 8_757 .
O4 Na1 O4 91.64(3) 8_757 3_665
O4 Na1 O4 160.53(18) . 3_665
O4 Na1 O4 160.53(18) 8_757 6_577
O4 Na1 O4 91.64(3) . 6_577
O4 Na1 O4 91.64(3) 3_665 6_577
O4 Na1 O3 47.40(16) 8_757 8_757
O4 Na1 O3 95.89(19) . 8_757
O4 Na1 O3 100.44(19) 3_665 8_757
O4 Na1 O3 113.15(16) 6_577 8_757
O4 Na1 O3 95.89(19) 8_757 3_665
O4 Na1 O3 113.15(16) . 3_665
O4 Na1 O3 47.40(16) 3_665 3_665
O4 Na1 O3 100.44(19) 6_577 3_665
O3 Na1 O3 134.73(17) 8_757 3_665
O4 Na1 O3 100.44(19) 8_757 .
O4 Na1 O3 47.40(16) . .
O4 Na1 O3 113.15(16) 3_665 .
O4 Na1 O3 95.89(19) 6_577 .
O3 Na1 O3 134.73(17) 8_757 .
O3 Na1 O3 65.9(3) 3_665 .
O4 Na1 O3 113.15(16) 8_757 6_577
O4 Na1 O3 100.44(19) . 6_577
O4 Na1 O3 95.89(19) 3_665 6_577
O4 Na1 O3 47.40(16) 6_577 6_577
O3 Na1 O3 65.9(3) 8_757 6_577
O3 Na1 O3 134.73(17) 3_665 6_577
O3 Na1 O3 134.73(16) . 6_577
O4 Na1 N2 137.00(15) 8_757 6_577
O4 Na1 N2 95.85(17) . 6_577
O4 Na1 N2 94.79(17) 3_665 6_577
O4 Na1 N2 23.53(13) 6_577 6_577
O3 Na1 N2 89.66(19) 8_757 6_577
O3 Na1 N2 119.2(2) 3_665 6_577
O3 Na1 N2 115.6(2) . 6_577
O3 Na1 N2 23.89(15) 6_577 6_577
O4 Na1 N2 94.79(17) 8_757 3_665
O4 Na1 N2 137.00(15) . 3_665
O4 Na1 N2 23.53(14) 3_665 3_665
O4 Na1 N2 95.85(17) 6_577 3_665
O3 Na1 N2 119.2(2) 8_757 3_665
O3 Na1 N2 23.89(15) 3_665 3_665
O3 Na1 N2 89.66(19) . 3_665
O3 Na1 N2 115.6(2) 6_577 3_665
N2 Na1 N2 107.50(11) 6_577 3_665
O4 Na1 N2 23.53(13) 8_757 8_757
O4 Na1 N2 94.79(17) . 8_757
O4 Na1 N2 95.85(17) 3_665 8_757
O4 Na1 N2 137.00(15) 6_577 8_757
O3 Na1 N2 23.89(15) 8_757 8_757
O3 Na1 N2 115.6(2) 3_665 8_757
O3 Na1 N2 119.2(2) . 8_757
O3 Na1 N2 89.66(19) 6_577 8_757
N2 Na1 N2 113.5(2) 6_577 8_757
N2 Na1 N2 107.50(10) 3_665 8_757
O4 Na1 N2 95.85(17) 8_757 .
O4 Na1 N2 23.53(14) . .
O4 Na1 N2 137.00(15) 3_665 .
O4 Na1 N2 94.79(17) 6_577 .
O3 Na1 N2 115.6(2) 8_757 .
O3 Na1 N2 89.66(19) 3_665 .
O3 Na1 N2 23.89(15) . .
O3 Na1 N2 119.2(2) 6_577 .
N2 Na1 N2 107.50(10) 6_577 .
N2 Na1 N2 113.5(2) 3_665 .
N2 Na1 N2 107.50(11) 8_757 .
O1 Cu1 O1 166.38(17) 6_576 .
O1 Cu1 N1 95.7(2) 6_576 .
O1 Cu1 N1 88.9(2) . .
O1 Cu1 O2 85.27(15) 6_576 6_576
O1 Cu1 O2 85.21(13) . 6_576
N1 Cu1 O2 155.1(3) . 6_576
O1 Cu1 O2 83.92(15) 6_576 .
O1 Cu1 O2 83.90(13) . .
N1 Cu1 O2 136.1(3) . .
O2 Cu1 O2 19.1(5) 6_576 .
O1 Cu1 O3 92.4(2) 6_576 .
O1 Cu1 O3 93.4(2) . .
N1 Cu1 O3 135.2(2) . .
O2 Cu1 O3 69.5(3) 6_576 .
O2 Cu1 O3 88.6(3) . .
O1 Cu1 Cu1 39.65(14) 6_576 6_576
O1 Cu1 Cu1 128.83(13) . 6_576
N1 Cu1 Cu1 126.81(15) . 6_576
O2 Cu1 Cu1 46.33(6) 6_576 6_576
O2 Cu1 Cu1 44.98(2) . 6_576
O3 Cu1 Cu1 84.69(16) . 6_576
O1 Cu1 Cu1 128.86(15) 6_576 8_756
O1 Cu1 Cu1 39.61(13) . 8_756
N1 Cu1 Cu1 120.87(16) . 8_756
O2 Cu1 Cu1 46.33(6) 6_576 8_756
O2 Cu1 Cu1 44.98(2) . 8_756
O3 Cu1 Cu1 85.52(18) . 8_756
Cu1 Cu1 Cu1 89.439(5) 6_576 8_756
C4 N1 C3 109.8(7) . .
C4 N1 C2 111.6(7) . .
C3 N1 C2 107.6(7) . .
C4 N1 Cu1 116.2(6) . .
C3 N1 Cu1 107.8(5) . .
C2 N1 Cu1 103.4(4) . .
O4 N2 O3 120.9(7) . .
O4 N2 O5 120.6(7) . .
O3 N2 O5 118.5(7) . .
O4 N2 Na1 58.2(3) . .
O3 N2 Na1 62.8(5) . .
O5 N2 Na1 178.6(5) . .
C1 O1 Cu1 128.8(6) . 8_756
C1 O1 Cu1 111.4(5) . .
Cu1 O1 Cu1 100.7(2) 8_756 .
O2 O2 Cu1 84.4(3) 6_576 8_756
O2 O2 Cu1 84.4(3) 6_576 6_576
Cu1 O2 Cu1 168.7(5) 8_756 6_576
O2 O2 Cu1 76.5(2) 6_576 .
Cu1 O2 Cu1 88.69(8) 8_756 .
Cu1 O2 Cu1 88.69(8) 6_576 .
O2 O2 Cu1 76.5(3) 6_576 3_665
Cu1 O2 Cu1 88.69(8) 8_756 3_665
Cu1 O2 Cu1 88.69(8) 6_576 3_665
Cu1 O2 Cu1 153.1(5) . 3_665
O2 O2 H2O 180.000(13) 6_576 .
Cu1 O2 H2O 95.6(3) 8_756 .
Cu1 O2 H2O 95.6(3) 6_576 .
Cu1 O2 H2O 103.5(3) . .
Cu1 O2 H2O 103.5(2) 3_665 .
N2 O3 Cu1 104.5(6) . .
N2 O3 Na1 93.3(5) . .
Cu1 O3 Na1 161.9(3) . .
N2 O4 Na1 98.2(4) . .

loop_
_geom_bond_atom_site_label_1
_geom_bond_atom_site_label_2
_geom_bond_distance
_geom_bond_site_symmetry_2
C1 O1 1.384(9) .
C1 C2 1.574(12) .
C1 H1A 0.99 .
C1 H1B 0.99 .
C2 N1 1.476(10) .
C2 H2A 0.99 .
C2 H2B 0.99 .
C3 N1 1.475(10) .
C3 H3A 0.98 .
C3 H3B 0.98 .
C3 H3C 0.98 .
C4 N1 1.427(9) .
C4 H4A 0.98 .
C4 H4B 0.98 .
C4 H4C 0.98 .
Na1 O4 2.583(5) 8_757
Na1 O4 2.583(5) .
Na1 O4 2.583(5) 3_665
Na1 O4 2.583(5) 6_577
Na1 O3 2.678(8) 8_757
Na1 O3 2.678(8) 3_665
Na1 O3 2.678(8) .
Na1 O3 2.678(8) 6_577
Na1 N2 3.007(6) 6_577
Na1 N2 3.007(6) 3_665
Na1 N2 3.007(6) 8_757
Na1 N2 3.007(6) .
Cu1 O1 1.913(4) 6_576
Cu1 O1 1.915(5) .
Cu1 N1 2.010(5) .
Cu1 O2 2.0847(13) 6_576
Cu1 O2 2.133(2) .
Cu1 O3 2.401(8) .
Cu1 Cu1 2.9485(12) 6_576
Cu1 Cu1 2.9485(12) 8_756
N2 O4 1.213(7) .
N2 O3 1.220(7) .
N2 O5 1.244(8) .
O1 Cu1 1.913(4) 8_756
O2 O2 0.701(19) 6_576
O2 Cu1 2.0847(12) 8_756
O2 Cu1 2.0847(12) 6_576
O2 Cu1 2.133(2) 3_665
O2 H2O 0.85(2) .

loop_
_geom_hbond_atom_site_label_D
_geom_hbond_atom_site_label_H
_geom_hbond_atom_site_label_A
_geom_hbond_distance_DH
_geom_hbond_distance_HA
_geom_hbond_distance_DA
_geom_hbond_angle_DHA
_geom_hbond_site_symmetry_A
O2 H2O O3 0.85(2) 1.931(16) 2.569(10) 131.0(6) 6_576
O2 H2O O3 0.85(2) 1.931(16) 2.569(10) 131.0(6) 8_756

loop_
_geom_torsion_atom_site_label_1
_geom_torsion_atom_site_label_2
_geom_torsion_atom_site_label_3
_geom_torsion_atom_site_label_4
_geom_torsion
_geom_torsion_site_symmetry_1
_geom_torsion_site_symmetry_4
O1 C1 C2 N1 45.9(11) . .
C1 C2 N1 C4 -162.8(7) . .
C1 C2 N1 C3 76.6(9) . .
C1 C2 N1 Cu1 -37.3(8) . .
O1 Cu1 N1 C4 -51.9(7) 6_576 .
O1 Cu1 N1 C4 140.9(7) . .
O2 Cu1 N1 C4 -143.0(6) 6_576 .
O2 Cu1 N1 C4 -139.1(6) . .
O3 Cu1 N1 C4 47.3(8) . .
Cu1 Cu1 N1 C4 -78.9(7) 6_576 .
Cu1 Cu1 N1 C4 165.5(6) 8_756 .
O1 Cu1 N1 C3 71.8(6) 6_576 .
O1 Cu1 N1 C3 -95.4(6) . .
O2 Cu1 N1 C3 -19.3(8) 6_576 .
O2 Cu1 N1 C3 -15.4(6) . .
O3 Cu1 N1 C3 171.0(5) . .
Cu1 Cu1 N1 C3 44.8(6) 6_576 .
Cu1 Cu1 N1 C3 -70.8(6) 8_756 .
O1 Cu1 N1 C2 -174.4(5) 6_576 .
O1 Cu1 N1 C2 18.4(5) . .
O2 Cu1 N1 C2 94.5(6) 6_576 .
O2 Cu1 N1 C2 98.4(5) . .
O3 Cu1 N1 C2 -75.3(6) . .
Cu1 Cu1 N1 C2 158.6(4) 6_576 .
Cu1 Cu1 N1 C2 42.9(5) 8_756 .
O4 Na1 N2 O4 80.6(4) 8_757 .
O4 Na1 N2 O4 179.3(2) 3_665 .
O4 Na1 N2 O4 -83.1(4) 6_577 .
O3 Na1 N2 O4 35.5(5) 8_757 .
O3 Na1 N2 O4 176.5(5) 3_665 .
O3 Na1 N2 O4 -176.8(8) . .
O3 Na1 N2 O4 -40.1(5) 6_577 .
N2 Na1 N2 O4 -62.8(5) 6_577 .
N2 Na1 N2 O4 178.4(5) 3_665 .
N2 Na1 N2 O4 59.7(5) 8_757 .
O4 Na1 N2 O3 -102.6(5) 8_757 .
O4 Na1 N2 O3 176.8(8) . .
O4 Na1 N2 O3 -3.9(6) 3_665 .
O4 Na1 N2 O3 93.7(5) 6_577 .
O3 Na1 N2 O3 -147.8(5) 8_757 .
O3 Na1 N2 O3 -6.7(6) 3_665 .
O3 Na1 N2 O3 136.7(6) 6_577 .
N2 Na1 N2 O3 114.0(5) 6_577 .
N2 Na1 N2 O3 -4.8(5) 3_665 .
N2 Na1 N2 O3 -123.5(5) 8_757 .
O4 Na1 N2 O5 5E1(2) 8_757 .
O4 Na1 N2 O5 -3E1(2) . .
O4 Na1 N2 O5 15E1(2) 3_665 .
O4 Na1 N2 O5 -11E1(2) 6_577 .
O3 Na1 N2 O5 1E1(2) 8_757 .
O3 Na1 N2 O5 15E1(2) 3_665 .
O3 Na1 N2 O5 15E1(2) . .
O3 Na1 N2 O5 -7E1(2) 6_577 .
N2 Na1 N2 O5 -9E1(2) 6_577 .
N2 Na1 N2 O5 15E1(2) 3_665 .
N2 Na1 N2 O5 3E1(2) 8_757 .
C2 C1 O1 Cu1 -153.9(6) . 8_756
C2 C1 O1 Cu1 -29.0(10) . .
O1 Cu1 O1 C1 -103.3(9) 6_576 .
N1 Cu1 O1 C1 6.6(6) . .
O2 Cu1 O1 C1 -149.1(7) 6_576 .
O2 Cu1 O1 C1 -130.0(7) . .
O3 Cu1 O1 C1 141.8(6) . .
Cu1 Cu1 O1 C1 -132.2(6) 6_576 .
Cu1 Cu1 O1 C1 -139.4(7) 8_756 .
O1 Cu1 O1 Cu1 36.1(6) 6_576 8_756
N1 Cu1 O1 Cu1 146.0(3) . 8_756
O2 Cu1 O1 Cu1 -9.7(3) 6_576 8_756
O2 Cu1 O1 Cu1 9.4(3) . 8_756
O3 Cu1 O1 Cu1 -78.8(3) . 8_756
Cu1 Cu1 O1 Cu1 7.1(3) 6_576 8_756
O1 Cu1 O2 O2 93.11(18) 6_576 6_576
O1 Cu1 O2 O2 -92.99(17) . 6_576
N1 Cu1 O2 O2 -174.9(2) . 6_576
O3 Cu1 O2 O2 0.59(18) . 6_576
Cu1 Cu1 O2 O2 84.5(2) 6_576 6_576
Cu1 Cu1 O2 O2 -84.5(2) 8_756 6_576
O1 Cu1 O2 Cu1 177.6(3) 6_576 8_756
O1 Cu1 O2 Cu1 -8.5(3) . 8_756
N1 Cu1 O2 Cu1 -90.4(3) . 8_756
O2 Cu1 O2 Cu1 84.5(2) 6_576 8_756
O3 Cu1 O2 Cu1 85.1(3) . 8_756
Cu1 Cu1 O2 Cu1 169.0(5) 6_576 8_756
O1 Cu1 O2 Cu1 8.6(3) 6_576 6_576
O1 Cu1 O2 Cu1 -177.5(3) . 6_576
N1 Cu1 O2 Cu1 100.5(3) . 6_576
O2 Cu1 O2 Cu1 -84.5(2) 6_576 6_576
O3 Cu1 O2 Cu1 -83.9(3) . 6_576
Cu1 Cu1 O2 Cu1 -169.0(5) 8_756 6_576
O1 Cu1 O2 Cu1 93.11(18) 6_576 3_665
O1 Cu1 O2 Cu1 -92.99(17) . 3_665
N1 Cu1 O2 Cu1 -174.9(2) . 3_665
O2 Cu1 O2 Cu1 0.000(2) 6_576 3_665
O3 Cu1 O2 Cu1 0.59(18) . 3_665
Cu1 Cu1 O2 Cu1 84.5(2) 6_576 3_665
Cu1 Cu1 O2 Cu1 -84.5(2) 8_756 3_665
O4 N2 O3 Cu1 180.0(6) . .
O5 N2 O3 Cu1 -2.5(8) . .
Na1 N2 O3 Cu1 176.8(5) . .
O4 N2 O3 Na1 3.2(8) . .
O5 N2 O3 Na1 -179.3(5) . .
O1 Cu1 O3 N2 103.0(5) 6_576 .
O1 Cu1 O3 N2 -89.3(5) . .
N1 Cu1 O3 N2 2.5(7) . .
O2 Cu1 O3 N2 -172.9(6) 6_576 .
O2 Cu1 O3 N2 -173.1(5) . .
Cu1 Cu1 O3 N2 142.0(5) 6_576 .
Cu1 Cu1 O3 N2 -128.2(5) 8_756 .
O1 Cu1 O3 Na1 -87.3(11) 6_576 .
O1 Cu1 O3 Na1 80.3(11) . .
N1 Cu1 O3 Na1 172.1(9) . .
O2 Cu1 O3 Na1 -3.3(10) 6_576 .
O2 Cu1 O3 Na1 -3.5(11) . .
Cu1 Cu1 O3 Na1 -48.4(11) 6_576 .
Cu1 Cu1 O3 Na1 41.5(11) 8_756 .
O4 Na1 O3 N2 80.8(5) 8_757 .
O4 Na1 O3 N2 -1.7(4) . .
O4 Na1 O3 N2 177.1(5) 3_665 .
O4 Na1 O3 N2 -88.5(5) 6_577 .
O3 Na1 O3 N2 42.6(7) 8_757 .
O3 Na1 O3 N2 172.6(7) 3_665 .
O3 Na1 O3 N2 -57.4(7) 6_577 .
N2 Na1 O3 N2 -75.1(4) 6_577 .
N2 Na1 O3 N2 175.6(4) 3_665 .
N2 Na1 O3 N2 65.7(5) 8_757 .
O4 Na1 O3 Cu1 -89.2(11) 8_757 .
O4 Na1 O3 Cu1 -171.7(12) . .
O4 Na1 O3 Cu1 7.2(11) 3_665 .
O4 Na1 O3 Cu1 101.5(11) 6_577 .
O3 Na1 O3 Cu1 -127.3(8) 8_757 .
O3 Na1 O3 Cu1 2.7(8) 3_665 .
O3 Na1 O3 Cu1 132.7(8) 6_577 .
N2 Na1 O3 Cu1 115.0(11) 6_577 .
N2 Na1 O3 Cu1 5.7(11) 3_665 .
N2 Na1 O3 Cu1 -104.3(11) 8_757 .
N2 Na1 O3 Cu1 -170.0(15) . .
O3 N2 O4 Na1 -3.3(8) . .
O5 N2 O4 Na1 179.2(5) . .
O4 Na1 O4 N2 -100.9(4) 8_757 .
O4 Na1 O4 N2 -1.3(4) 3_665 .
O4 Na1 O4 N2 98.3(4) 6_577 .
O3 Na1 O4 N2 -148.3(4) 8_757 .
O3 Na1 O4 N2 -3.8(5) 3_665 .
O3 Na1 O4 N2 1.8(4) . .
O3 Na1 O4 N2 145.2(4) 6_577 .
N2 Na1 O4 N2 121.5(5) 6_577 .
N2 Na1 O4 N2 -2.1(7) 3_665 .
N2 Na1 O4 N2 -124.3(4) 8_757 .
